data_7056345
loop_
_publ_author_name
'Yadav, Reena'
'SINGH, AMITA'
'Kociok-Kohn, Gabriele'
'Chauhan, Ratna'
'Kumar, Abhinav'
'Gosavi, Suresh W.'

_publ_section_title
;
 Ferrocenyl Benzimidazole with Carboxylic and Nitro Anchors as Potential
 Sensitizers in Dye-Sensitized Solar Cells
;
_journal_name_full 'New J. Chem.'
_journal_paper_doi 10.1039/C7NJ01464C
_journal_year 2017
_chemical_formula_moiety '2(C17 H13 Fe N3 O2), H2 O'
_chemical_formula_sum 'C34 H28 Fe2 N6 O5'
_chemical_formula_weight 712.32
_space_group_crystal_system trigonal
_space_group_IT_number 152
_space_group_name_Hall 'P 31 2"'
_space_group_name_H-M_alt 'P 31 2 1'
_symmetry_space_group_name_Hall 'P 31 2"'
_symmetry_space_group_name_H-M 'P 31 2 1'
_atom_sites_solution_hydrogens mixed
_audit_creation_method SHELXL-2016/6
_audit_update_record
;
2017-04-27 deposited with the CCDC.
2017-06-20 downloaded from the CCDC.
;
_cell_angle_alpha 90
_cell_angle_beta 90
_cell_angle_gamma 120
_cell_formula_units_Z 3
_cell_length_a 9.6685(4)
_cell_length_b 9.6685(4)
_cell_length_c 27.3428(7)
_cell_measurement_reflns_used 4354
_cell_measurement_temperature 150(2)
_cell_measurement_theta_max 23.4750
_cell_measurement_theta_min 2.8420
_cell_volume 2213.56(14)
_computing_cell_refinement 'CrysAlisPro 1.171.38.43 (Rigaku OD, 2015)'
_computing_data_collection 'CrysAlisPro 1.171.38.43 (Rigaku OD, 2015)'
_computing_data_reduction 'CrysAlisPro 1.171.38.43 (Rigaku OD, 2015)'
_computing_molecular_graphics 'ORTEP3 for Windows - Farrugia, L. J. J. Appl. Crystallogr. 1997, 30, 565'
_computing_publication_material
;
 'WinGX publication routines, Farrugia, 
 L. J., J. Appl. Crystallogr., 1999, 32, 837-838
;
_computing_structure_refinement
;
 SHELXL-2016/6 (Sheldrick, 2014)
 Sheldrick GM (2008) Acta Crystallogr A64:112--122 and 
 C. B. H\"ubschle, G. M. Sheldrick and B. Dittrich
 ShelXle: a Qt graphical user interface for SHELXL
 J. Appl. Cryst., 44, (2011) 1281-1284.
;
_computing_structure_solution
; 
 SHELXT 
G.M.Sheldrick,Acta Crystallogr.,Sect. A: Found.Crystallogr., 2008, 64,112-122.
;
_diffrn_ambient_environment N~2~
_diffrn_ambient_temperature 150.01(10)
_diffrn_detector 'CCD plate'
_diffrn_detector_area_resol_mean 16.2300
_diffrn_detector_type EosS2
_diffrn_measured_fraction_theta_full 0.997
_diffrn_measured_fraction_theta_max 0.933
_diffrn_measurement_device 'four-circle diffractometer'
_diffrn_measurement_device_type 'SuperNova, Dual, Cu at zero, EosS2'
_diffrn_measurement_method '\w scans'
_diffrn_radiation_monochromator mirror
_diffrn_radiation_probe x-ray
_diffrn_radiation_type 'Mo K\a'
_diffrn_radiation_wavelength 0.71073
_diffrn_reflns_av_R_equivalents 0.0718
_diffrn_reflns_av_unetI/netI 0.0697
_diffrn_reflns_Laue_measured_fraction_full 0.997
_diffrn_reflns_Laue_measured_fraction_max 0.933
_diffrn_reflns_limit_h_max 13
_diffrn_reflns_limit_h_min -13
_diffrn_reflns_limit_k_max 13
_diffrn_reflns_limit_k_min -13
_diffrn_reflns_limit_l_max 35
_diffrn_reflns_limit_l_min -36
_diffrn_reflns_number 20223
_diffrn_reflns_point_group_measured_fraction_full 0.999
_diffrn_reflns_point_group_measured_fraction_max 0.905
_diffrn_reflns_theta_full 25.242
_diffrn_reflns_theta_max 29.589
_diffrn_reflns_theta_min 2.853
_diffrn_source 'micro-focus sealed X-ray tube'
_diffrn_source_type 'SuperNova (Mo) X-ray Source'
_exptl_absorpt_coefficient_mu 1.039
_exptl_absorpt_correction_T_max 1.00000
_exptl_absorpt_correction_T_min 0.55302
_exptl_absorpt_correction_type multi-scan
_exptl_absorpt_process_details
;
CrysAlisPro 1.171.38.43 (Rigaku Oxford Diffraction, 2015)
Empirical absorption correction using spherical harmonics,
 implemented in SCALE3 ABSPACK scaling algorithm.
;
_exptl_crystal_colour 'dark orange'
_exptl_crystal_density_diffrn 1.603
_exptl_crystal_description block
_exptl_crystal_F_000 1098
_exptl_crystal_size_max 0.200
_exptl_crystal_size_mid 0.100
_exptl_crystal_size_min 0.100
_refine_diff_density_max 0.886
_refine_diff_density_min -0.402
_refine_diff_density_rms 0.092
_refine_ls_abs_structure_details
;
 Flack x determined using 845 quotients [(I+)-(I-)]/[(I+)+(I-)]
 (Parsons, Flack and Wagner, Acta Cryst. B69 (2013) 249-259).
;
_refine_ls_abs_structure_Flack -0.026(19)
_refine_ls_extinction_method none
_refine_ls_goodness_of_fit_ref 1.054
_refine_ls_hydrogen_treatment mixed
_refine_ls_matrix_type full
_refine_ls_number_parameters 224
_refine_ls_number_reflns 3776
_refine_ls_number_restraints 5
_refine_ls_restrained_S_all 1.064
_refine_ls_R_factor_all 0.1043
_refine_ls_R_factor_gt 0.0686
_refine_ls_shift/su_max 0.000
_refine_ls_shift/su_mean 0.000
_refine_ls_structure_factor_coef Fsqd
_refine_ls_weighting_details 'w=1/[\s^2^(Fo^2^)+(0.0864P)^2^+1.3178P] where P=(Fo^2^+2Fc^2^)/3'
_refine_ls_weighting_scheme calc
_refine_ls_wR_factor_gt 0.1579
_refine_ls_wR_factor_ref 0.1747
_reflns_Friedel_coverage 0.672
_reflns_Friedel_fraction_full 1.000
_reflns_Friedel_fraction_max 0.866
_reflns_number_gt 2710
_reflns_number_total 3776
_reflns_threshold_expression 'I > 2\s(I)'
_cod_data_source_file c7nj01464c2.cif
_cod_data_source_block s16gkk5
_cod_original_cell_volume 2213.56(19)
_cod_database_code 7056345
_shelx_shelxl_version_number 2016/6
_shelx_space_group_comment
;
The symmetry employed for this shelxl refinement is uniquely defined
by the following loop, which should always be used as a source of
symmetry information in preference to the above space-group names.
They are only intended as comments.
;
_shelx_estimated_absorpt_t_min 0.819
_shelx_estimated_absorpt_t_max 0.903
_oxdiff_exptl_absorpt_empirical_full_min 0.786
_oxdiff_exptl_absorpt_empirical_full_max 1.476
_oxdiff_exptl_absorpt_empirical_details
;
Empirical correction (ABSPACK) includes:
- Absorption correction using spherical harmonics
- Frame scaling
;

loop_
_space_group_symop_operation_xyz
'x, y, z'
'-y, x-y, z+1/3'
'-x+y, -x, z+2/3'
'y, x, -z'
'x-y, -y, -z+2/3'
'-x, -x+y, -z+1/3'

loop_
_atom_site_label
_atom_site_type_symbol
_atom_site_fract_x
_atom_site_fract_y
_atom_site_fract_z
_atom_site_U_iso_or_equiv
_atom_site_adp_type
_atom_site_occupancy
_atom_site_site_symmetry_order
_atom_site_calc_flag
_atom_site_refinement_flags_posn
_atom_site_refinement_flags_adp
_atom_site_refinement_flags_occupancy
Fe Fe 0.86265(12) 1.16036(12) 0.45530(3) 0.0351(3) Uani 1 1 d . . .
N1 N 0.4957(8) 0.7909(9) 0.4005(2) 0.0503(18) Uani 1 1 d D . .
H1A H 0.517(16) 0.875(9) 0.383(4) 0.02(3) Uiso 0.5 1 d D . P
N2 N 0.2546(10) 0.2749(12) 0.3094(2) 0.066(2) Uani 1 1 d . . .
N3 N 0.5929(8) 0.6949(8) 0.4575(2) 0.0430(15) Uani 1 1 d D . .
H3B H 0.640(14) 0.658(15) 0.476(3) 0.02(3) Uiso 0.5 1 d D . P
O1 O 0.1739(9) 0.3150(10) 0.2839(2) 0.081(2) Uani 1 1 d . . .
O2 O 0.2600(9) 0.1495(8) 0.3050(2) 0.0709(19) Uani 1 1 d . . .
C1 C 1.0633(9) 1.1462(9) 0.4411(2) 0.0403(17) Uani 1 1 d . . .
H1 H 1.094908 1.080170 0.457721 0.048 Uiso 1 1 calc R U .
C2 C 0.9656(9) 1.1051(9) 0.3991(2) 0.0394(16) Uani 1 1 d . . .
H2 H 0.920612 1.005321 0.382605 0.047 Uiso 1 1 calc R U .
C3 C 0.9454(10) 1.2293(11) 0.3857(2) 0.052(2) Uani 1 1 d . . .
H3 H 0.885223 1.231361 0.358542 0.062 Uiso 1 1 calc R U .
C4 C 1.0326(11) 1.3586(10) 0.4204(3) 0.055(2) Uani 1 1 d . . .
H4 H 1.039334 1.459984 0.420561 0.066 Uiso 1 1 calc R U .
C5 C 1.1050(8) 1.3031(10) 0.4537(2) 0.0453(19) Uani 1 1 d . . .
H5 H 1.171286 1.362283 0.480326 0.054 Uiso 1 1 calc R U .
C6 C 0.6309(9) 1.1028(11) 0.4553(3) 0.051(2) Uani 1 1 d . . .
H6 H 0.574053 1.109723 0.427956 0.061 Uiso 1 1 calc R U .
C7 C 0.7166(10) 1.2249(12) 0.4896(3) 0.056(2) Uani 1 1 d . . .
H7 H 0.726667 1.327782 0.489650 0.068 Uiso 1 1 calc R U .
C8 C 0.7846(9) 1.1683(10) 0.5238(3) 0.051(2) Uani 1 1 d . . .
H8 H 0.848964 1.227179 0.550813 0.061 Uiso 1 1 calc R U .
C9 C 0.7423(9) 1.0097(9) 0.5117(2) 0.0438(18) Uani 1 1 d . . .
H9 H 0.772250 0.942682 0.528564 0.053 Uiso 1 1 calc R U .
C10 C 0.6434(9) 0.9707(10) 0.4682(3) 0.0419(18) Uani 1 1 d . . .
C11 C 0.5788(8) 0.8182(9) 0.4426(2) 0.0396(18) Uani 1 1 d . . .
C12 C 0.4519(8) 0.6329(10) 0.3888(3) 0.049(2) Uani 1 1 d . . .
C13 C 0.3630(10) 0.5355(11) 0.3498(3) 0.052(2) Uani 1 1 d . . .
H13 H 0.316714 0.569012 0.325157 0.063 Uiso 1 1 calc R U .
C14 C 0.3486(10) 0.3839(11) 0.3503(3) 0.060(3) Uani 1 1 d . . .
C15 C 0.4090(11) 0.3235(11) 0.3831(3) 0.060(2) Uani 1 1 d . . .
H15 H 0.393747 0.218954 0.379850 0.072 Uiso 1 1 calc R U .
C16 C 0.4933(11) 0.4214(11) 0.4213(3) 0.057(2) Uani 1 1 d . . .
H16 H 0.536150 0.384357 0.445945 0.069 Uiso 1 1 calc R U .
C17 C 0.5160(9) 0.5750(9) 0.4238(2) 0.046(2) Uani 1 1 d . . .
O3 O 0.4742(10) 1.000000 0.333333 0.079(3) Uani 1 2 d DGS T P
H3A H 0.366852 0.935700 0.347913 0.095 Uiso 1 1 d DG U .

loop_
_atom_site_aniso_label
_atom_site_aniso_U_11
_atom_site_aniso_U_22
_atom_site_aniso_U_33
_atom_site_aniso_U_23
_atom_site_aniso_U_13
_atom_site_aniso_U_12
Fe 0.0337(5) 0.0381(6) 0.0340(4) -0.0053(4) -0.0027(4) 0.0183(5)
N1 0.033(4) 0.067(5) 0.040(3) -0.009(3) 0.002(3) 0.017(4)
N2 0.053(5) 0.082(7) 0.046(4) 0.000(4) 0.004(3) 0.020(4)
N3 0.037(4) 0.046(4) 0.037(3) -0.003(3) 0.002(3) 0.014(3)
O1 0.092(6) 0.104(6) 0.058(3) -0.020(4) -0.027(3) 0.056(5)
O2 0.081(5) 0.041(4) 0.081(4) -0.019(3) -0.005(4) 0.024(3)
C1 0.037(4) 0.054(5) 0.033(3) 0.006(3) 0.005(3) 0.026(4)
C2 0.044(4) 0.036(4) 0.034(3) 0.003(3) 0.007(3) 0.017(4)
C3 0.057(5) 0.062(6) 0.036(3) 0.008(3) 0.000(3) 0.029(4)
C4 0.054(5) 0.038(4) 0.064(5) 0.011(4) 0.015(4) 0.016(4)
C5 0.032(4) 0.056(5) 0.042(3) -0.001(3) 0.005(3) 0.017(4)
C6 0.029(4) 0.057(5) 0.069(5) -0.020(4) -0.013(3) 0.024(4)
C7 0.044(5) 0.059(5) 0.074(6) -0.026(5) -0.007(4) 0.031(4)
C8 0.041(4) 0.052(5) 0.044(4) -0.019(3) 0.010(3) 0.011(4)
C9 0.040(4) 0.051(4) 0.032(3) -0.005(3) 0.005(3) 0.017(4)
C10 0.033(4) 0.051(5) 0.036(3) -0.010(3) 0.001(3) 0.017(4)
C11 0.019(3) 0.058(5) 0.031(3) -0.006(3) 0.007(3) 0.012(3)
C12 0.023(4) 0.059(5) 0.037(4) -0.016(3) 0.010(3) 0.001(4)
C13 0.038(4) 0.056(5) 0.043(4) 0.000(4) 0.012(4) 0.009(4)
C14 0.037(4) 0.061(6) 0.048(4) -0.025(4) 0.010(3) -0.001(4)
C15 0.050(6) 0.064(6) 0.051(5) -0.008(4) -0.002(4) 0.018(5)
C16 0.040(5) 0.055(5) 0.061(5) -0.010(4) 0.012(4) 0.012(4)
C17 0.038(4) 0.052(5) 0.033(3) -0.009(3) 0.011(3) 0.010(4)
O3 0.080(5) 0.098(9) 0.065(5) 0.027(5) 0.013(2) 0.049(4)

loop_
_atom_type_symbol
_atom_type_description
_atom_type_scat_dispersion_real
_atom_type_scat_dispersion_imag
_atom_type_scat_source
C C 0.0033 0.0016 'International Tables Vol C Tables 4.2.6.8 and 6.1.1.4'
H H 0.0000 0.0000 'International Tables Vol C Tables 4.2.6.8 and 6.1.1.4'
N N 0.0061 0.0033 'International Tables Vol C Tables 4.2.6.8 and 6.1.1.4'
O O 0.0106 0.0060 'International Tables Vol C Tables 4.2.6.8 and 6.1.1.4'
Fe Fe 0.3463 0.8444 'International Tables Vol C Tables 4.2.6.8 and 6.1.1.4'

loop_
_geom_angle_atom_site_label_1
_geom_angle_atom_site_label_2
_geom_angle_atom_site_label_3
_geom_angle
_geom_angle_site_symmetry_3
C6 Fe C10 40.1(3) .
C6 Fe C4 121.5(4) .
C10 Fe C4 157.3(4) .
C6 Fe C8 68.2(3) .
C10 Fe C8 68.5(3) .
C4 Fe C8 122.4(3) .
C6 Fe C7 40.6(3) .
C10 Fe C7 67.9(4) .
C4 Fe C7 106.6(4) .
C8 Fe C7 40.3(4) .
C6 Fe C5 157.9(4) .
C10 Fe C5 161.0(3) .
C4 Fe C5 40.4(3) .
C8 Fe C5 108.5(3) .
C7 Fe C5 122.7(3) .
C6 Fe C9 69.2(4) .
C10 Fe C9 41.9(3) .
C4 Fe C9 158.7(3) .
C8 Fe C9 40.6(3) .
C7 Fe C9 68.6(4) .
C5 Fe C9 123.5(3) .
C6 Fe C2 123.1(3) .
C10 Fe C2 108.7(3) .
C4 Fe C2 67.9(3) .
C8 Fe C2 160.2(3) .
C7 Fe C2 158.6(3) .
C5 Fe C2 67.4(3) .
C9 Fe C2 124.1(3) .
C6 Fe C3 106.8(3) .
C10 Fe C3 121.3(3) .
C4 Fe C3 41.9(3) .
C8 Fe C3 159.6(4) .
C7 Fe C3 123.3(4) .
C5 Fe C3 68.2(3) .
C9 Fe C3 158.1(3) .
C2 Fe C3 38.9(3) .
C6 Fe C1 159.7(3) .
C10 Fe C1 124.8(3) .
C4 Fe C1 68.2(3) .
C8 Fe C1 123.9(3) .
C7 Fe C1 158.8(3) .
C5 Fe C1 40.2(3) .
C9 Fe C1 108.5(3) .
C2 Fe C1 40.4(3) .
C3 Fe C1 67.4(3) .
C11 N1 C12 103.5(7) .
C11 N1 H1A 117(9) .
C12 N1 H1A 133(8) .
O1 N2 O2 126.0(8) .
O1 N2 C14 117.1(9) .
O2 N2 C14 116.8(8) .
C11 N3 C17 107.3(6) .
C11 N3 H3B 149(9) .
C17 N3 H3B 102(9) .
C5 C1 C2 107.1(6) .
C5 C1 Fe 69.6(4) .
C2 C1 Fe 69.5(4) .
C5 C1 H1 126.5 .
C2 C1 H1 126.5 .
Fe C1 H1 126.0 .
C3 C2 C1 109.9(7) .
C3 C2 Fe 70.6(4) .
C1 C2 Fe 70.1(4) .
C3 C2 H2 125.0 .
C1 C2 H2 125.0 .
Fe C2 H2 125.9 .
C2 C3 C4 107.8(7) .
C2 C3 Fe 70.5(4) .
C4 C3 Fe 68.7(4) .
C2 C3 H3 126.1 .
C4 C3 H3 126.1 .
Fe C3 H3 126.2 .
C5 C4 C3 106.2(7) .
C5 C4 Fe 70.1(4) .
C3 C4 Fe 69.4(4) .
C5 C4 H4 126.9 .
C3 C4 H4 126.9 .
Fe C4 H4 125.2 .
C1 C5 C4 108.9(7) .
C1 C5 Fe 70.3(5) .
C4 C5 Fe 69.5(4) .
C1 C5 H5 125.5 .
C4 C5 H5 125.5 .
Fe C5 H5 126.3 .
C10 C6 C7 108.5(8) .
C10 C6 Fe 70.0(5) .
C7 C6 Fe 70.3(5) .
C10 C6 H6 125.8 .
C7 C6 H6 125.8 .
Fe C6 H6 125.5 .
C8 C7 C6 108.1(9) .
C8 C7 Fe 69.8(5) .
C6 C7 Fe 69.1(5) .
C8 C7 H7 125.9 .
C6 C7 H7 125.9 .
Fe C7 H7 126.7 .
C7 C8 C9 109.3(7) .
C7 C8 Fe 69.9(4) .
C9 C8 Fe 69.9(4) .
C7 C8 H8 125.4 .
C9 C8 H8 125.4 .
Fe C8 H8 126.4 .
C8 C9 C10 105.5(7) .
C8 C9 Fe 69.5(4) .
C10 C9 Fe 68.4(4) .
C8 C9 H9 127.2 .
C10 C9 H9 127.2 .
Fe C9 H9 126.4 .
C6 C10 C9 108.6(7) .
C6 C10 C11 128.1(7) .
C9 C10 C11 123.2(7) .
C6 C10 Fe 69.9(5) .
C9 C10 Fe 69.7(4) .
C11 C10 Fe 123.9(5) .
N3 C11 N1 113.7(7) .
N3 C11 C10 125.1(6) .
N1 C11 C10 121.2(8) .
C13 C12 C17 119.9(8) .
C13 C12 N1 131.0(9) .
C17 C12 N1 109.1(6) .
C12 C13 C14 113.7(9) .
C12 C13 H13 123.1 .
C14 C13 H13 123.1 .
C15 C14 C13 128.3(8) .
C15 C14 N2 115.7(9) .
C13 C14 N2 115.9(9) .
C14 C15 C16 116.3(9) .
C14 C15 H15 121.8 .
C16 C15 H15 121.8 .
C15 C16 C17 119.7(10) .
C15 C16 H16 120.1 .
C17 C16 H16 120.1 .
N3 C17 C16 131.6(8) .
N3 C17 C12 106.4(7) .
C16 C17 C12 121.9(7) .
H3A O3 H3A 85.3 5_675

loop_
_geom_bond_atom_site_label_1
_geom_bond_atom_site_label_2
_geom_bond_distance
_geom_bond_site_symmetry_2
Fe C6 2.021(8) .
Fe C10 2.023(8) .
Fe C4 2.033(8) .
Fe C8 2.035(7) .
Fe C7 2.036(8) .
Fe C5 2.040(7) .
Fe C9 2.040(7) .
Fe C2 2.042(7) .
Fe C3 2.043(7) .
Fe C1 2.049(8) .
N1 C11 1.353(9) .
N1 C12 1.403(11) .
N1 H1A 0.88(3) .
N2 O1 1.243(10) .
N2 O2 1.245(10) .
N2 C14 1.493(11) .
N3 C11 1.330(10) .
N3 C17 1.373(9) .
N3 H3B 0.86(3) .
C1 C5 1.404(11) .
C1 C2 1.413(10) .
C1 H1 0.9500 .
C2 C3 1.360(11) .
C2 H2 0.9500 .
C3 C4 1.456(12) .
C3 H3 0.9500 .
C4 C5 1.407(12) .
C4 H4 0.9500 .
C5 H5 0.9500 .
C6 C10 1.387(12) .
C6 C7 1.409(11) .
C6 H6 0.9500 .
C7 C8 1.401(13) .
C7 H7 0.9500 .
C8 C9 1.414(12) .
C8 H8 0.9500 .
C9 C10 1.454(11) .
C9 H9 0.9500 .
C10 C11 1.460(11) .
C12 C13 1.398(10) .
C12 C17 1.400(12) .
C13 C14 1.401(13) .
C13 H13 0.9500 .
C14 C15 1.352(14) .
C15 C16 1.371(11) .
C15 H15 0.9500 .
C16 C17 1.390(13) .
C16 H16 0.9500 .
O3 H3A 0.9886 .
O3 H3A 0.989(9) 5_675

loop_
_geom_hbond_atom_site_label_D
_geom_hbond_atom_site_label_H
_geom_hbond_atom_site_label_A
_geom_hbond_distance_DH
_geom_hbond_distance_HA
_geom_hbond_distance_DA
_geom_hbond_angle_DHA
_geom_hbond_site_symmetry_A
N1 H1A O3 0.88(3) 1.99(6) 2.814(9) 156(12) .
O3 H3A O2 0.99 2.22 3.157(12) 158.2 5_565
N3 H3B N3 0.86(3) 2.08(5) 2.885(13) 154(10) 4_556

loop_
_geom_torsion_atom_site_label_1
_geom_torsion_atom_site_label_2
_geom_torsion_atom_site_label_3
_geom_torsion_atom_site_label_4
_geom_torsion
C5 C1 C2 C3 -0.3(9)
Fe C1 C2 C3 59.5(6)
C5 C1 C2 Fe -59.7(5)
C1 C2 C3 C4 -0.3(9)
Fe C2 C3 C4 58.8(5)
C1 C2 C3 Fe -59.2(5)
C2 C3 C4 C5 0.8(9)
Fe C3 C4 C5 60.8(5)
C2 C3 C4 Fe -60.0(6)
C2 C1 C5 C4 0.8(8)
Fe C1 C5 C4 -58.9(5)
C2 C1 C5 Fe 59.7(5)
C3 C4 C5 C1 -1.0(8)
Fe C4 C5 C1 59.4(5)
C3 C4 C5 Fe -60.3(5)
C10 C6 C7 C8 0.7(10)
Fe C6 C7 C8 -59.1(6)
C10 C6 C7 Fe 59.8(6)
C6 C7 C8 C9 -0.3(9)
Fe C7 C8 C9 -58.9(5)
C6 C7 C8 Fe 58.7(6)
C7 C8 C9 C10 -0.3(8)
Fe C8 C9 C10 -59.2(5)
C7 C8 C9 Fe 58.9(5)
C7 C6 C10 C9 -0.9(9)
Fe C6 C10 C9 59.1(5)
C7 C6 C10 C11 -177.8(7)
Fe C6 C10 C11 -117.8(8)
C7 C6 C10 Fe -60.0(6)
C8 C9 C10 C6 0.7(8)
Fe C9 C10 C6 -59.2(6)
C8 C9 C10 C11 177.8(6)
Fe C9 C10 C11 117.9(7)
C8 C9 C10 Fe 59.9(5)
C17 N3 C11 N1 0.3(8)
C17 N3 C11 C10 179.8(6)
C12 N1 C11 N3 1.1(8)
C12 N1 C11 C10 -178.4(6)
C6 C10 C11 N3 -178.8(8)
C9 C10 C11 N3 4.7(11)
Fe C10 C11 N3 91.2(8)
C6 C10 C11 N1 0.7(12)
C9 C10 C11 N1 -175.8(6)
Fe C10 C11 N1 -89.2(8)
C11 N1 C12 C13 179.2(7)
C11 N1 C12 C17 -2.1(7)
C17 C12 C13 C14 -0.2(10)
N1 C12 C13 C14 178.4(7)
C12 C13 C14 C15 -0.1(13)
C12 C13 C14 N2 179.9(6)
O1 N2 C14 C15 167.3(8)
O2 N2 C14 C15 -10.3(12)
O1 N2 C14 C13 -12.7(11)
O2 N2 C14 C13 169.7(8)
C13 C14 C15 C16 1.1(14)
N2 C14 C15 C16 -179.0(7)
C14 C15 C16 C17 -1.7(13)
C11 N3 C17 C16 -179.7(8)
C11 N3 C17 C12 -1.6(8)
C15 C16 C17 N3 179.3(8)
C15 C16 C17 C12 1.5(12)
C13 C12 C17 N3 -178.8(6)
N1 C12 C17 N3 2.3(8)
C13 C12 C17 C16 -0.5(11)
N1 C12 C17 C16 -179.4(7)
